data_4316750
loop_
_publ_author_name
'Svetlana V. Eliseeva'
'Dmitry N. Pleshkov'
'Konstantin A. Lyssenko'
'Leonid S. Lepnev'
'Jean-Claude G. B\"unzli'
'Natalia P. Kuzmina'

_publ_section_title
;
 Highly Luminescent and Triboluminescent Coordination Polymers Assembled
 from Lanthanide \b-Diketonates and Aromatic Bidentate O-Donor Ligands
;
_journal_name_full 'Inorganic Chemistry'
_journal_page_first 9300
_journal_page_last 9311
_journal_paper_doi 10.1021/ic100974e
_journal_volume 49
_journal_year 2010
_chemical_formula_sum 'C25 H13 Eu F18 O10'
_chemical_formula_weight 967.31
_chemical_name_systematic
; 
 ? 
;
_space_group_IT_number 4
_symmetry_cell_setting monoclinic
_symmetry_space_group_name_Hall 'P 2yb'
_symmetry_space_group_name_H-M 'P 1 21 1'
_atom_sites_solution_hydrogens geom
_atom_sites_solution_primary direct
_atom_sites_solution_secondary difmap
_audit_creation_method SHELXL-97
_cell_angle_alpha 90.00
_cell_angle_beta 106.0100(10)
_cell_angle_gamma 90.00
_cell_formula_units_Z 2
_cell_length_a 9.1167(3)
_cell_length_b 17.5349(6)
_cell_length_c 10.8110(4)
_cell_measurement_temperature 100(2)
_cell_volume 1661.22(10)
_computing_cell_refinement 'APEX2 (Bruker, 2005)'
_computing_data_collection 'APEX2 (Bruker, 2005)'
_computing_data_reduction 'APEX2 (Bruker, 2005)'
_computing_structure_refinement 'SHELXTL ver. 5.1 (Sheldrick, 1998)'
_computing_structure_solution 'SHELXTL ver. 5.1 (Sheldrick, 1998)'
_diffrn_ambient_temperature 100(2)
_diffrn_measured_fraction_theta_full 1.000
_diffrn_measured_fraction_theta_max 1.000
_diffrn_measurement_device_type 'Bruker APEX2 CCD area detector'
_diffrn_measurement_method 'phi and omega scans'
_diffrn_radiation_monochromator graphite
_diffrn_radiation_source 'fine-focus sealed tube'
_diffrn_radiation_type MoK\a
_diffrn_radiation_wavelength 0.71073
_diffrn_reflns_av_R_equivalents 0.0186
_diffrn_reflns_av_sigmaI/netI 0.0366
_diffrn_reflns_limit_h_max 12
_diffrn_reflns_limit_h_min -12
_diffrn_reflns_limit_k_max 24
_diffrn_reflns_limit_k_min -24
_diffrn_reflns_limit_l_max 15
_diffrn_reflns_limit_l_min -15
_diffrn_reflns_number 21587
_diffrn_reflns_theta_full 30.00
_diffrn_reflns_theta_max 30.00
_diffrn_reflns_theta_min 1.96
_exptl_absorpt_coefficient_mu 2.040
_exptl_absorpt_correction_T_max 0.470
_exptl_absorpt_correction_T_min 0.413
_exptl_absorpt_correction_type multi-scan
_exptl_absorpt_process_details 'SADABS (Sheldrick, 1998a)'
_exptl_crystal_colour colorless
_exptl_crystal_density_diffrn 1.934
_exptl_crystal_density_method 'not measured'
_exptl_crystal_description block
_exptl_crystal_F_000 936
_exptl_crystal_size_max 0.42
_exptl_crystal_size_mid 0.39
_exptl_crystal_size_min 0.38
_refine_diff_density_max 0.767
_refine_diff_density_min -0.748
_refine_diff_density_rms 0.065
_refine_ls_abs_structure_details 'Flack H D (1983), Acta Cryst. A39, 876-881'
_refine_ls_abs_structure_Flack -0.001(5)
_refine_ls_extinction_coef 0.00150(18)
_refine_ls_extinction_expression Fc^*^=kFc[1+0.001xFc^2^\l^3^/sin(2\q)]^-1/4^
_refine_ls_extinction_method SHELXL
_refine_ls_goodness_of_fit_ref 1.023
_refine_ls_hydrogen_treatment constr
_refine_ls_matrix_type full
_refine_ls_number_parameters 490
_refine_ls_number_reflns 9597
_refine_ls_number_restraints 1
_refine_ls_restrained_S_all 1.023
_refine_ls_R_factor_all 0.0193
_refine_ls_R_factor_gt 0.0186
_refine_ls_shift/su_max 0.002
_refine_ls_shift/su_mean 0.000
_refine_ls_structure_factor_coef Fsqd
_refine_ls_weighting_details 'calc w=1/[\s^2^(Fo^2^)+(0.0080P)^2^+0.2475P] where P=(Fo^2^+2Fc^2^)/3'
_refine_ls_weighting_scheme calc
_refine_ls_wR_factor_gt 0.0443
_refine_ls_wR_factor_ref 0.0445
_reflns_number_gt 9336
_reflns_number_total 9597
_reflns_threshold_expression >2sigma(I)
_cod_data_source_file ic100974e_si_003_5.cif
_cod_data_source_block euhfa3_dmtph
_cod_original_sg_symbol_H-M 'P 21'
_cod_database_code 4316750

loop_
_symmetry_equiv_pos_as_xyz
'x, y, z'
'-x, y+1/2, -z'

loop_
_atom_site_label
_atom_site_type_symbol
_atom_site_fract_x
_atom_site_fract_y
_atom_site_fract_z
_atom_site_U_iso_or_equiv
_atom_site_adp_type
_atom_site_occupancy
_atom_site_symmetry_multiplicity
_atom_site_calc_flag
_atom_site_refinement_flags
_atom_site_disorder_assembly
_atom_site_disorder_group
Eu1 Eu -0.706280(8) 0.003760(8) -0.312749(7) 0.01212(3) Uani 1 1 d . . .
O1 O -0.52416(14) 0.00578(15) -0.43501(11) 0.0196(2) Uani 1 1 d . . .
O2 O -0.35450(18) 0.05733(10) -0.52354(15) 0.0234(3) Uani 1 1 d . . .
O3 O -0.86346(19) -0.14748(9) -1.04212(14) 0.0203(3) Uani 1 1 d . . .
O4 O -0.76665(19) -0.05387(9) -1.13391(14) 0.0209(3) Uani 1 1 d . . .
O5 O -0.82279(17) 0.06701(9) -0.50864(14) 0.0201(3) Uani 1 1 d . . .
O6 O -0.93844(18) -0.05956(9) -0.41576(14) 0.0192(3) Uani 1 1 d . . .
O7 O -0.57417(17) 0.11919(9) -0.24355(16) 0.0196(3) Uani 1 1 d . . .
O8 O -0.87251(17) 0.08813(9) -0.24149(16) 0.0203(3) Uani 1 1 d . . .
O9 O -0.47019(17) -0.02618(9) -0.15725(14) 0.0193(3) Uani 1 1 d . . .
O10 O -0.64394(19) -0.12560(9) -0.34305(16) 0.0222(3) Uani 1 1 d . . .
C1 C -0.6026(2) 0.0007(2) -0.89068(16) 0.0182(3) Uani 1 1 d . . .
H1A H -0.5804 0.0226 -0.9639 0.022 Uiso 1 1 calc R . .
C2 C -0.7114(2) -0.05659(12) -0.90618(19) 0.0148(4) Uani 1 1 d . . .
C3 C -0.7475(2) -0.08836(12) -0.79959(19) 0.0160(4) Uani 1 1 d . . .
H3A H -0.8224 -0.1273 -0.8109 0.019 Uiso 1 1 calc R . .
C4 C -0.6728(2) -0.06235(12) -0.6772(2) 0.0170(4) Uani 1 1 d . . .
H4A H -0.6971 -0.0832 -0.6041 0.020 Uiso 1 1 calc R . .
C5 C -0.5621(2) -0.00559(15) -0.66165(18) 0.0158(4) Uani 1 1 d . . .
C6 C -0.5261(3) 0.02609(12) -0.7681(2) 0.0192(4) Uani 1 1 d . . .
H6A H -0.4502 0.0646 -0.7568 0.023 Uiso 1 1 calc R . .
C7 C -0.4813(2) 0.01913(10) -0.5305(2) 0.0172(5) Uani 1 1 d . . .
C8 C -0.2675(3) 0.08263(16) -0.3957(2) 0.0289(5) Uani 1 1 d . . .
H8A H -0.1780 0.1115 -0.4024 0.043 Uiso 1 1 calc R . .
H8B H -0.2342 0.0381 -0.3402 0.043 Uiso 1 1 calc R . .
H8C H -0.3319 0.1152 -0.3587 0.043 Uiso 1 1 calc R . .
C9 C -0.7830(2) -0.08525(12) -1.0377(2) 0.0167(4) Uani 1 1 d . . .
C10 C -0.9334(3) -0.17839(15) -1.1697(2) 0.0285(5) Uani 1 1 d . . .
H10A H -0.9926 -0.2240 -1.1623 0.043 Uiso 1 1 calc R . .
H10B H -0.8536 -0.1920 -1.2107 0.043 Uiso 1 1 calc R . .
H10C H -1.0011 -0.1401 -1.2221 0.043 Uiso 1 1 calc R . .
C11 C -0.9606(3) 0.11824(16) -0.7070(3) 0.0344(6) Uani 1 1 d . . .
C12 C -0.9397(3) 0.05701(13) -0.6011(2) 0.0207(4) Uani 1 1 d . . .
C13 C -1.0463(2) -0.0015(2) -0.61818(18) 0.0222(4) Uani 1 1 d . . .
H13A H -1.1265 -0.0044 -0.6957 0.027 Uiso 1 1 calc R . .
C14 C -1.0361(2) -0.05531(13) -0.5231(2) 0.0189(4) Uani 1 1 d . . .
C15 C -1.1565(3) -0.11932(15) -0.5459(2) 0.0292(5) Uani 1 1 d . . .
C16 C -0.4543(3) 0.22756(16) -0.1329(3) 0.0389(7) Uani 1 1 d . . .
C17 C -0.5934(2) 0.17453(12) -0.1764(2) 0.0210(4) Uani 1 1 d . . .
C18 C -0.7214(3) 0.19157(13) -0.1358(2) 0.0245(5) Uani 1 1 d . . .
H18A H -0.7196 0.2340 -0.0808 0.029 Uiso 1 1 calc R . .
C19 C -0.8525(2) 0.14693(12) -0.1752(2) 0.0184(4) Uani 1 1 d . . .
C20 C -0.9929(3) 0.17574(14) -0.1360(3) 0.0262(5) Uani 1 1 d . . .
C21 C -0.2360(3) -0.06930(15) -0.0271(3) 0.0296(5) Uani 1 1 d . . .
C22 C -0.3840(2) -0.08286(13) -0.1352(2) 0.0207(4) Uani 1 1 d . . .
C23 C -0.4033(3) -0.15274(14) -0.1971(2) 0.0270(5) Uani 1 1 d . . .
H23A H -0.3265 -0.1906 -0.1712 0.032 Uiso 1 1 calc R . .
C24 C -0.5333(3) -0.16847(13) -0.2966(2) 0.0241(5) Uani 1 1 d . . .
C25 C -0.5511(4) -0.24775(15) -0.3584(3) 0.0405(7) Uani 1 1 d . . .
F1 F -0.9289(5) 0.18584(13) -0.6566(3) 0.1175(15) Uani 1 1 d . . .
F2 F -0.8666(3) 0.1089(2) -0.7743(3) 0.1094(14) Uani 1 1 d . . .
F3 F -1.0984(2) 0.12249(13) -0.7822(2) 0.0575(6) Uani 1 1 d . . .
F4 F -1.0894(2) -0.18677(9) -0.5343(2) 0.0548(6) Uani 1 1 d . . .
F5 F -1.2564(2) -0.11617(11) -0.66115(17) 0.0455(5) Uani 1 1 d . . .
F6 F -1.2349(2) -0.11538(12) -0.45910(18) 0.0475(5) Uani 1 1 d . . .
F7 F -0.3442(2) 0.19339(14) -0.0436(3) 0.0734(8) Uani 1 1 d . . .
F8 F -0.3964(3) 0.24365(12) -0.2273(3) 0.0701(8) Uani 1 1 d . . .
F9 F -0.4869(2) 0.29298(10) -0.0833(2) 0.0564(6) Uani 1 1 d . . .
F10 F -1.07276(19) 0.22413(11) -0.2233(2) 0.0478(5) Uani 1 1 d . . .
F11 F -1.08590(18) 0.11927(9) -0.12684(17) 0.0365(4) Uani 1 1 d . . .
F12 F -0.95416(19) 0.21184(11) -0.02280(18) 0.0455(5) Uani 1 1 d . . .
F13 F -0.2587(2) -0.02443(15) 0.06357(18) 0.0710(8) Uani 1 1 d . . .
F14 F -0.13156(18) -0.03598(10) -0.07386(18) 0.0436(4) Uani 1 1 d . . .
F15 F -0.1726(2) -0.13381(11) 0.0290(2) 0.0507(5) Uani 1 1 d . . .
F16 F -0.4284(3) -0.29121(11) -0.3189(3) 0.0707(7) Uani 1 1 d . . .
F17 F -0.6645(3) -0.28514(11) -0.3328(3) 0.0716(7) Uani 1 1 d . . .
F18 F -0.5813(4) -0.24289(13) -0.4841(2) 0.0846(9) Uani 1 1 d . . .

loop_
_atom_site_aniso_label
_atom_site_aniso_U_11
_atom_site_aniso_U_22
_atom_site_aniso_U_33
_atom_site_aniso_U_23
_atom_site_aniso_U_13
_atom_site_aniso_U_12
Eu1 0.01539(4) 0.01140(4) 0.00943(4) -0.00122(5) 0.00316(3) -0.00053(5)
O1 0.0215(6) 0.0250(6) 0.0137(5) -0.0034(10) 0.0070(4) -0.0006(11)
O2 0.0214(7) 0.0328(9) 0.0156(7) -0.0042(6) 0.0043(6) -0.0087(7)
O3 0.0297(8) 0.0186(7) 0.0128(7) -0.0028(5) 0.0061(6) -0.0071(6)
O4 0.0265(8) 0.0251(8) 0.0120(7) 0.0019(6) 0.0066(6) -0.0070(6)
O5 0.0215(7) 0.0191(7) 0.0170(7) 0.0033(6) 0.0007(6) 0.0011(6)
O6 0.0202(7) 0.0193(7) 0.0151(7) 0.0008(6) 0.0002(6) -0.0038(6)
O7 0.0184(7) 0.0153(7) 0.0271(8) -0.0056(6) 0.0095(6) -0.0019(6)
O8 0.0180(7) 0.0181(7) 0.0255(8) -0.0077(6) 0.0071(6) -0.0018(6)
O9 0.0192(7) 0.0204(7) 0.0157(7) 0.0011(5) 0.0004(5) 0.0023(6)
O10 0.0263(8) 0.0151(7) 0.0250(8) -0.0034(6) 0.0068(7) 0.0009(6)
C1 0.0243(8) 0.0182(8) 0.0137(7) 0.0003(13) 0.0078(6) 0.0012(13)
C2 0.0182(9) 0.0147(9) 0.0124(8) 0.0013(7) 0.0055(7) 0.0027(7)
C3 0.0190(9) 0.0149(9) 0.0157(9) -0.0007(7) 0.0076(7) -0.0024(7)
C4 0.0214(10) 0.0169(9) 0.0141(9) 0.0001(7) 0.0072(8) -0.0011(7)
C5 0.0177(7) 0.0163(13) 0.0138(7) -0.0019(8) 0.0049(6) 0.0012(8)
C6 0.0214(9) 0.0207(10) 0.0173(9) -0.0020(7) 0.0081(8) -0.0056(7)
C7 0.0186(8) 0.0163(13) 0.0174(9) -0.0003(6) 0.0062(7) 0.0019(6)
C8 0.0264(12) 0.0402(14) 0.0182(11) -0.0081(10) 0.0028(9) -0.0085(10)
C9 0.0197(9) 0.0181(9) 0.0134(9) -0.0008(7) 0.0065(7) 0.0000(7)
C10 0.0413(15) 0.0301(12) 0.0152(10) -0.0080(9) 0.0094(10) -0.0167(11)
C11 0.0354(14) 0.0311(13) 0.0298(13) 0.0157(10) -0.0024(11) 0.0046(11)
C12 0.0231(10) 0.0209(10) 0.0172(10) 0.0055(8) 0.0042(8) 0.0061(8)
C13 0.0215(8) 0.0258(11) 0.0153(7) -0.0015(12) -0.0016(6) -0.0032(12)
C14 0.0162(9) 0.0188(10) 0.0192(10) -0.0031(8) 0.0008(8) 0.0000(8)
C15 0.0258(12) 0.0258(12) 0.0291(12) -0.0016(9) -0.0041(9) -0.0065(9)
C16 0.0243(12) 0.0289(13) 0.067(2) -0.0274(13) 0.0194(13) -0.0108(10)
C17 0.0193(10) 0.0159(9) 0.0290(11) -0.0070(8) 0.0084(8) -0.0050(8)
C18 0.0215(10) 0.0200(10) 0.0340(12) -0.0142(9) 0.0110(9) -0.0043(8)
C19 0.0188(9) 0.0168(9) 0.0215(10) -0.0029(8) 0.0087(8) 0.0001(8)
C20 0.0221(11) 0.0217(11) 0.0377(14) -0.0114(10) 0.0131(10) -0.0040(9)
C21 0.0226(11) 0.0349(14) 0.0270(12) 0.0088(10) -0.0001(9) 0.0069(10)
C22 0.0170(9) 0.0264(11) 0.0184(10) 0.0092(8) 0.0046(8) 0.0021(8)
C23 0.0259(11) 0.0219(11) 0.0336(13) 0.0065(9) 0.0090(10) 0.0080(9)
C24 0.0306(12) 0.0152(9) 0.0312(12) 0.0002(8) 0.0165(10) 0.0022(8)
C25 0.0442(16) 0.0203(12) 0.061(2) -0.0089(12) 0.0215(14) 0.0055(11)
F1 0.194(3) 0.0344(12) 0.0694(17) 0.0280(11) -0.055(2) -0.0241(17)
F2 0.0892(18) 0.157(3) 0.106(2) 0.111(2) 0.0661(18) 0.066(2)
F3 0.0385(10) 0.0672(13) 0.0525(12) 0.0390(10) -0.0115(8) 0.0001(9)
F4 0.0442(10) 0.0213(8) 0.0834(15) -0.0054(9) -0.0081(10) -0.0055(7)
F5 0.0382(9) 0.0521(11) 0.0324(9) 0.0010(8) -0.0137(7) -0.0195(8)
F6 0.0432(10) 0.0578(12) 0.0434(10) -0.0009(9) 0.0153(8) -0.0274(9)
F7 0.0299(9) 0.0599(14) 0.111(2) -0.0270(13) -0.0134(11) -0.0082(9)
F8 0.0704(14) 0.0544(13) 0.1110(19) -0.0447(13) 0.0677(14) -0.0428(11)
F9 0.0387(9) 0.0363(9) 0.1057(17) -0.0463(11) 0.0393(11) -0.0208(8)
F10 0.0291(8) 0.0442(10) 0.0733(13) 0.0083(9) 0.0196(9) 0.0178(7)
F11 0.0301(8) 0.0340(8) 0.0549(10) -0.0154(7) 0.0274(8) -0.0122(6)
F12 0.0342(9) 0.0564(11) 0.0538(11) -0.0369(9) 0.0256(8) -0.0130(8)
F13 0.0420(10) 0.122(2) 0.0337(9) -0.0299(11) -0.0150(7) 0.0316(11)
F14 0.0292(8) 0.0391(9) 0.0549(11) 0.0151(8) -0.0012(7) -0.0098(7)
F15 0.0277(8) 0.0501(11) 0.0610(12) 0.0365(9) -0.0097(8) -0.0012(7)
F16 0.0591(13) 0.0244(9) 0.125(2) -0.0171(11) 0.0192(13) 0.0174(9)
F17 0.0665(13) 0.0254(9) 0.139(2) -0.0282(11) 0.0555(15) -0.0177(9)
F18 0.163(3) 0.0387(11) 0.0522(13) -0.0237(10) 0.0294(15) 0.0141(15)

loop_
_atom_type_symbol
_atom_type_description
_atom_type_scat_dispersion_real
_atom_type_scat_dispersion_imag
_atom_type_scat_source
C C 0.0033 0.0016 'International Tables Vol C Tables 4.2.6.8 and 6.1.1.4'
H H 0.0000 0.0000 'International Tables Vol C Tables 4.2.6.8 and 6.1.1.4'
O O 0.0106 0.0060 'International Tables Vol C Tables 4.2.6.8 and 6.1.1.4'
F F 0.0171 0.0103 'International Tables Vol C Tables 4.2.6.8 and 6.1.1.4'
Eu Eu -0.1578 3.6682 'International Tables Vol C Tables 4.2.6.8 and 6.1.1.4'

loop_
_geom_angle_atom_site_label_1
_geom_angle_atom_site_label_2
_geom_angle_atom_site_label_3
_geom_angle
_geom_angle_site_symmetry_1
_geom_angle_site_symmetry_3
_geom_angle_publ_flag
O5 Eu1 O7 86.89(5) . . ?
O5 Eu1 O4 141.22(6) . 1_556 ?
O7 Eu1 O4 108.54(5) . 1_556 ?
O5 Eu1 O6 71.21(5) . . ?
O7 Eu1 O6 148.92(6) . . ?
O4 Eu1 O6 78.84(5) 1_556 . ?
O5 Eu1 O10 112.85(6) . . ?
O7 Eu1 O10 137.48(5) . . ?
O4 Eu1 O10 79.90(6) 1_556 . ?
O6 Eu1 O10 72.92(6) . . ?
O5 Eu1 O1 72.97(6) . . ?
O7 Eu1 O1 77.98(7) . . ?
O4 Eu1 O1 143.90(6) 1_556 . ?
O6 Eu1 O1 114.35(6) . . ?
O10 Eu1 O1 73.13(7) . . ?
O5 Eu1 O8 80.24(6) . . ?
O7 Eu1 O8 71.45(5) . . ?
O4 Eu1 O8 72.04(6) 1_556 . ?
O6 Eu1 O8 83.02(5) . . ?
O10 Eu1 O8 146.02(6) . . ?
O1 Eu1 O8 140.09(7) . . ?
O5 Eu1 O9 145.61(5) . . ?
O7 Eu1 O9 71.66(5) . . ?
O4 Eu1 O9 72.59(5) 1_556 . ?
O6 Eu1 O9 137.55(5) . . ?
O10 Eu1 O9 71.68(5) . . ?
O1 Eu1 O9 76.39(5) . . ?
O8 Eu1 O9 115.84(5) . . ?
C7 O1 Eu1 154.40(14) . . ?
C7 O2 C8 116.56(17) . . ?
C9 O3 C10 116.08(17) . . ?
C9 O4 Eu1 173.77(16) . 1_554 ?
C12 O5 Eu1 136.00(14) . . ?
C14 O6 Eu1 135.91(14) . . ?
C17 O7 Eu1 134.79(14) . . ?
C19 O8 Eu1 134.02(14) . . ?
C22 O9 Eu1 134.82(15) . . ?
C24 O10 Eu1 135.69(15) . . ?
C6 C1 C2 120.00(19) . . ?
C1 C2 C3 120.75(18) . . ?
C1 C2 C9 118.19(17) . . ?
C3 C2 C9 121.01(19) . . ?
C4 C3 C2 119.32(19) . . ?
C3 C4 C5 119.86(18) . . ?
C4 C5 C6 120.78(18) . . ?
C4 C5 C7 118.66(17) . . ?
C6 C5 C7 120.5(2) . . ?
C1 C6 C5 119.3(2) . . ?
O1 C7 O2 121.83(19) . . ?
O1 C7 C5 124.43(19) . . ?
O2 C7 C5 113.73(17) . . ?
O4 C9 O3 122.92(19) . . ?
O4 C9 C2 122.71(19) . . ?
O3 C9 C2 114.36(17) . . ?
F2 C11 F3 109.7(3) . . ?
F2 C11 F1 104.4(3) . . ?
F3 C11 F1 105.9(3) . . ?
F2 C11 C12 111.7(2) . . ?
F3 C11 C12 113.9(2) . . ?
F1 C11 C12 110.8(2) . . ?
O5 C12 C13 128.1(2) . . ?
O5 C12 C11 113.4(2) . . ?
C13 C12 C11 118.5(2) . . ?
C14 C13 C12 120.34(18) . . ?
O6 C14 C13 127.9(2) . . ?
O6 C14 C15 113.4(2) . . ?
C13 C14 C15 118.7(2) . . ?
F4 C15 F5 107.8(2) . . ?
F4 C15 F6 107.7(2) . . ?
F5 C15 F6 107.3(2) . . ?
F4 C15 C14 110.3(2) . . ?
F5 C15 C14 113.2(2) . . ?
F6 C15 C14 110.3(2) . . ?
F8 C16 F7 106.2(3) . . ?
F8 C16 F9 108.2(3) . . ?
F7 C16 F9 107.6(3) . . ?
F8 C16 C17 111.8(2) . . ?
F7 C16 C17 110.1(2) . . ?
F9 C16 C17 112.7(2) . . ?
O7 C17 C18 127.9(2) . . ?
O7 C17 C16 114.18(19) . . ?
C18 C17 C16 117.90(19) . . ?
C17 C18 C19 120.5(2) . . ?
O8 C19 C18 128.4(2) . . ?
O8 C19 C20 115.51(19) . . ?
C18 C19 C20 116.09(19) . . ?
F11 C20 F10 107.1(2) . . ?
F11 C20 F12 107.4(2) . . ?
F10 C20 F12 107.6(2) . . ?
F11 C20 C19 111.89(19) . . ?
F10 C20 C19 110.4(2) . . ?
F12 C20 C19 112.2(2) . . ?
F13 C21 F14 107.2(2) . . ?
F13 C21 F15 107.7(2) . . ?
F14 C21 F15 106.2(2) . . ?
F13 C21 C22 111.8(2) . . ?
F14 C21 C22 110.4(2) . . ?
F15 C21 C22 113.1(2) . . ?
O9 C22 C23 128.5(2) . . ?
O9 C22 C21 113.3(2) . . ?
C23 C22 C21 118.1(2) . . ?
C22 C23 C24 121.1(2) . . ?
O10 C24 C23 127.9(2) . . ?
O10 C24 C25 113.3(2) . . ?
C23 C24 C25 118.9(2) . . ?
F18 C25 F17 107.3(3) . . ?
F18 C25 F16 106.8(3) . . ?
F17 C25 F16 106.7(3) . . ?
F18 C25 C24 111.1(2) . . ?
F17 C25 C24 110.8(2) . . ?
F16 C25 C24 113.8(3) . . ?

loop_
_geom_bond_atom_site_label_1
_geom_bond_atom_site_label_2
_geom_bond_distance
_geom_bond_site_symmetry_2
_geom_bond_publ_flag
Eu1 O5 2.3670(15) . ?
Eu1 O7 2.3685(15) . ?
Eu1 O4 2.3768(15) 1_556 ?
Eu1 O6 2.3775(15) . ?
Eu1 O10 2.3829(16) . ?
Eu1 O1 2.3907(12) . ?
Eu1 O8 2.3922(15) . ?
Eu1 O9 2.3955(15) . ?
O1 C7 1.223(2) . ?
O2 C7 1.320(3) . ?
O2 C8 1.460(3) . ?
O3 C9 1.308(3) . ?
O3 C10 1.456(3) . ?
O4 C9 1.221(3) . ?
O4 Eu1 2.3768(15) 1_554 ?
O5 C12 1.256(3) . ?
O6 C14 1.255(3) . ?
O7 C17 1.253(3) . ?
O8 C19 1.240(3) . ?
O9 C22 1.248(3) . ?
O10 C24 1.247(3) . ?
C1 C6 1.390(3) . ?
C1 C2 1.390(4) . ?
C2 C3 1.399(3) . ?
C2 C9 1.479(3) . ?
C3 C4 1.388(3) . ?
C4 C5 1.395(3) . ?
C5 C6 1.396(3) . ?
C5 C7 1.471(3) . ?
C11 F2 1.278(4) . ?
C11 F3 1.297(3) . ?
C11 F1 1.303(4) . ?
C11 C12 1.542(3) . ?
C12 C13 1.389(4) . ?
C13 C14 1.380(4) . ?
C14 C15 1.542(3) . ?
C15 F4 1.321(3) . ?
C15 F5 1.327(3) . ?
C15 F6 1.328(3) . ?
C16 F8 1.302(4) . ?
C16 F7 1.329(4) . ?
C16 F9 1.334(3) . ?
C16 C17 1.538(3) . ?
C17 C18 1.387(3) . ?
C18 C19 1.393(3) . ?
C19 C20 1.540(3) . ?
C20 F11 1.325(3) . ?
C20 F10 1.327(3) . ?
C20 F12 1.336(3) . ?
C21 F13 1.317(3) . ?
C21 F14 1.330(3) . ?
C21 F15 1.337(3) . ?
C21 C22 1.540(3) . ?
C22 C23 1.384(3) . ?
C23 C24 1.391(4) . ?
C24 C25 1.532(3) . ?
C25 F18 1.313(4) . ?
C25 F17 1.317(4) . ?
C25 F16 1.323(4) . ?
